data_7703478
loop_
_publ_author_name
'Davies, David L.'
'Singh, Kuldip'
'Tamosiunaite, Neringa'

_publ_section_title
;
 Steric and electronic effects on acetate-assisted cyclometallation of
 2-phenylpyridines at [MCl<sub>2</sub>Cp*]<sub>2</sub> (M = Ir, Rh).
;
_journal_issue 8
_journal_name_full 'Dalton transactions (Cambridge, England : 2003)'
_journal_page_first 2680
_journal_page_last 2686
_journal_paper_doi 10.1039/c9dt04581c
_journal_volume 49
_journal_year 2020
_chemical_formula_moiety 'C21 H22 Cl F Ir N'
_chemical_formula_sum 'C21 H22 Cl F Ir N'
_chemical_formula_weight 535.04
_space_group_crystal_system monoclinic
_space_group_IT_number 14
_space_group_name_Hall '-P 2yn'
_space_group_name_H-M_alt 'P 1 21/n 1'
_atom_sites_solution_hydrogens geom
_audit_creation_method SHELXL-2018/3
_audit_update_record
;
2020-01-21 deposited with the CCDC.	2020-02-06 downloaded from the CCDC.
;
_cell_angle_alpha 90
_cell_angle_beta 101.337(6)
_cell_angle_gamma 90
_cell_formula_units_Z 4
_cell_length_a 7.477(3)
_cell_length_b 14.699(5)
_cell_length_c 17.404(6)
_cell_measurement_reflns_used 963
_cell_measurement_temperature 150(2)
_cell_measurement_theta_max 27.234
_cell_measurement_theta_min 2.772
_cell_volume 1875.5(12)
_computing_cell_refinement 'Bruker SMART'
_computing_data_collection 'Bruker SMART'
_computing_data_reduction 'Bruker SHELXTL'
_computing_molecular_graphics 'Bruker SHELXTL'
_computing_publication_material 'Bruker SHELXTL'
_computing_structure_refinement 'SHELXL-2018/3 (Sheldrick, 2018)'
_computing_structure_solution 'Bruker SHELXTL'
_diffrn_ambient_temperature 150(2)
_diffrn_measured_fraction_theta_full 0.999
_diffrn_measured_fraction_theta_max 0.999
_diffrn_measurement_device_type 'Bruker Apex 2000 CCD area detector'
_diffrn_measurement_method 'phi and omega scans'
_diffrn_radiation_type MoK\a
_diffrn_radiation_wavelength 0.71073
_diffrn_reflns_av_R_equivalents 0.0620
_diffrn_reflns_av_unetI/netI 0.0527
_diffrn_reflns_Laue_measured_fraction_full 0.999
_diffrn_reflns_Laue_measured_fraction_max 0.999
_diffrn_reflns_limit_h_max 9
_diffrn_reflns_limit_h_min -9
_diffrn_reflns_limit_k_max 17
_diffrn_reflns_limit_k_min -18
_diffrn_reflns_limit_l_max 21
_diffrn_reflns_limit_l_min -21
_diffrn_reflns_number 14279
_diffrn_reflns_point_group_measured_fraction_full 0.999
_diffrn_reflns_point_group_measured_fraction_max 0.999
_diffrn_reflns_theta_full 25.242
_diffrn_reflns_theta_max 25.999
_diffrn_reflns_theta_min 1.829
_exptl_absorpt_coefficient_mu 7.274
_exptl_absorpt_correction_T_max 0.831
_exptl_absorpt_correction_T_min 0.365
_exptl_absorpt_correction_type empirical
_exptl_absorpt_process_details
;
absoprtion correction based on 8486 reflections(SADABS);Rint 0.1332 before
correction and 0.0483 after.
;
_exptl_crystal_colour yellow
_exptl_crystal_density_diffrn 1.895
_exptl_crystal_description needle
_exptl_crystal_F_000 1032
_exptl_crystal_size_max 0.43
_exptl_crystal_size_mid 0.11
_exptl_crystal_size_min 0.07
_refine_diff_density_max 1.735
_refine_diff_density_min -1.997
_refine_diff_density_rms 0.160
_refine_ls_extinction_method none
_refine_ls_goodness_of_fit_ref 1.016
_refine_ls_hydrogen_treatment constr
_refine_ls_matrix_type full
_refine_ls_number_parameters 231
_refine_ls_number_reflns 3682
_refine_ls_number_restraints 0
_refine_ls_restrained_S_all 1.016
_refine_ls_R_factor_all 0.0474
_refine_ls_R_factor_gt 0.0370
_refine_ls_shift/su_max 0.000
_refine_ls_shift/su_mean 0.000
_refine_ls_structure_factor_coef Fsqd
_refine_ls_weighting_details 'w=1/[\s^2^(Fo^2^)+(0.0403P)^2^] where P=(Fo^2^+2Fc^2^)/3'
_refine_ls_weighting_scheme calc
_refine_ls_wR_factor_gt 0.0775
_refine_ls_wR_factor_ref 0.0807
_reflns_Friedel_coverage 0.000
_reflns_number_gt 3100
_reflns_number_total 3682
_reflns_threshold_expression 'I > 2\s(I)'
_cod_data_source_file c9dt04581c2.cif
_cod_data_source_block 17104
_cod_depositor_comments 'Adding full bibliography for 7703476--7703478.cif.'
_cod_original_cell_volume 1875.5(11)
_cod_original_sg_symbol_H-M 'P 21/n'
_cod_database_code 7703478
_shelx_shelxl_version_number 2018/3
_shelx_space_group_comment
; 
The symmetry employed for this shelxl refinement is uniquely defined 
by the following loop, which should always be used as a source of 
symmetry information in preference to the above space-group names. 
They are only intended as comments. 
;

loop_
_space_group_symop_operation_xyz
'x, y, z'
'-x+1/2, y+1/2, -z+1/2'
'-x, -y, -z'
'x-1/2, -y-1/2, z-1/2'

loop_
_atom_site_label
_atom_site_type_symbol
_atom_site_fract_x
_atom_site_fract_y
_atom_site_fract_z
_atom_site_U_iso_or_equiv
_atom_site_adp_type
_atom_site_occupancy
_atom_site_site_symmetry_order
_atom_site_calc_flag
_atom_site_refinement_flags_posn
_atom_site_refinement_flags_adp
Ir1 Ir 0.61736(3) 0.08841(2) 0.79380(2) 0.02485(9) Uani 1 1 d . .
Cl1 Cl 0.3452(2) 0.15283(10) 0.82474(11) 0.0366(4) Uani 1 1 d . .
F1 F 0.2470(8) 0.0493(4) 0.4956(3) 0.0878(18) Uani 1 1 d . .
N1 N 0.5417(6) -0.0318(3) 0.8443(3) 0.0268(11) Uani 1 1 d . .
C1 C 0.5850(8) -0.0521(4) 0.9204(4) 0.0326(15) Uani 1 1 d . .
H1 H 0.657157 -0.009940 0.954558 0.039 Uiso 1 1 calc R U
C2 C 0.5306(9) -0.1312(4) 0.9523(4) 0.0367(16) Uani 1 1 d . .
H2 H 0.563966 -0.143356 1.006869 0.044 Uiso 1 1 calc R U
C3 C 0.4248(9) -0.1924(4) 0.9013(4) 0.0392(17) Uani 1 1 d . .
H3 H 0.385361 -0.247528 0.921074 0.047 Uiso 1 1 calc R U
C4 C 0.3776(8) -0.1734(4) 0.8229(4) 0.0317(14) Uani 1 1 d . .
H4 H 0.305932 -0.215220 0.788250 0.038 Uiso 1 1 calc R U
C5 C 0.4359(8) -0.0916(4) 0.7942(4) 0.0297(14) Uani 1 1 d . .
C6 C 0.3909(8) -0.0608(4) 0.7133(4) 0.0289(14) Uani 1 1 d . .
C7 C 0.2853(9) -0.1116(4) 0.6526(4) 0.0382(16) Uani 1 1 d . .
H7 H 0.247194 -0.171483 0.662090 0.046 Uiso 1 1 calc R U
C8 C 0.2376(10) -0.0737(5) 0.5792(5) 0.0463(19) Uani 1 1 d . .
H8 H 0.164911 -0.106681 0.537468 0.056 Uiso 1 1 calc R U
C9 C 0.2970(10) 0.0128(5) 0.5672(4) 0.0482(19) Uani 1 1 d . .
C10 C 0.4042(9) 0.0616(5) 0.6250(4) 0.0412(17) Uani 1 1 d . .
H10 H 0.444462 0.120597 0.613928 0.049 Uiso 1 1 calc R U
C11 C 0.4552(8) 0.0258(4) 0.7000(4) 0.0288(14) Uani 1 1 d . .
C12 C 0.9110(8) 0.0764(4) 0.8159(4) 0.0303(14) Uani 1 1 d . .
C13 C 0.8702(8) 0.1429(4) 0.8730(4) 0.0316(14) Uani 1 1 d . .
C14 C 0.7760(8) 0.2151(4) 0.8277(5) 0.0401(18) Uani 1 1 d . .
C15 C 0.7573(8) 0.1965(4) 0.7460(4) 0.0328(15) Uani 1 1 d . .
C16 C 0.8486(8) 0.1124(4) 0.7398(4) 0.0313(15) Uani 1 1 d . .
C17 C 1.0164(8) -0.0103(4) 0.8384(4) 0.0384(16) Uani 1 1 d . .
H17A H 1.007687 -0.049318 0.792137 0.058 Uiso 1 1 calc R U
H17B H 0.965273 -0.042292 0.878558 0.058 Uiso 1 1 calc R U
H17C H 1.144649 0.004334 0.859141 0.058 Uiso 1 1 calc R U
C18 C 0.9356(10) 0.1393(6) 0.9600(4) 0.057(2) Uani 1 1 d . .
H18A H 1.051982 0.171704 0.974118 0.085 Uiso 1 1 calc R U
H18B H 0.952326 0.075751 0.976914 0.085 Uiso 1 1 calc R U
H18C H 0.845219 0.168162 0.985983 0.085 Uiso 1 1 calc R U
C19 C 0.7081(10) 0.3008(5) 0.8622(6) 0.059(2) Uani 1 1 d . .
H19A H 0.688680 0.287965 0.915221 0.089 Uiso 1 1 calc R U
H19B H 0.592846 0.320338 0.829167 0.089 Uiso 1 1 calc R U
H19C H 0.798989 0.349260 0.864404 0.089 Uiso 1 1 calc R U
C20 C 0.6744(9) 0.2609(5) 0.6816(5) 0.053(2) Uani 1 1 d . .
H20A H 0.680509 0.233908 0.630658 0.079 Uiso 1 1 calc R U
H20B H 0.741939 0.318434 0.687705 0.079 Uiso 1 1 calc R U
H20C H 0.546695 0.272305 0.684365 0.079 Uiso 1 1 calc R U
C21 C 0.8852(10) 0.0712(5) 0.6657(5) 0.0445(18) Uani 1 1 d . .
H21A H 1.006101 0.090080 0.657916 0.067 Uiso 1 1 calc R U
H21B H 0.792364 0.091799 0.621248 0.067 Uiso 1 1 calc R U
H21C H 0.881074 0.004722 0.669364 0.067 Uiso 1 1 calc R U

loop_
_atom_site_aniso_label
_atom_site_aniso_U_11
_atom_site_aniso_U_22
_atom_site_aniso_U_33
_atom_site_aniso_U_23
_atom_site_aniso_U_13
_atom_site_aniso_U_12
Ir1 0.01941(13) 0.01790(13) 0.03773(16) -0.00009(11) 0.00680(9) -0.00101(9)
Cl1 0.0246(8) 0.0232(8) 0.0641(12) 0.0021(7) 0.0137(7) 0.0044(6)
F1 0.108(4) 0.095(4) 0.048(3) 0.024(3) -0.016(3) -0.034(3)
N1 0.023(3) 0.022(3) 0.035(3) 0.000(2) 0.007(2) 0.005(2)
C1 0.028(3) 0.032(3) 0.038(4) -0.005(3) 0.008(3) 0.007(3)
C2 0.042(4) 0.035(4) 0.035(4) 0.005(3) 0.013(3) 0.007(3)
C3 0.038(4) 0.028(3) 0.056(5) 0.010(3) 0.020(3) 0.004(3)
C4 0.027(3) 0.024(3) 0.047(4) 0.002(3) 0.014(3) -0.001(3)
C5 0.021(3) 0.020(3) 0.050(4) -0.003(3) 0.013(3) 0.003(2)
C6 0.025(3) 0.021(3) 0.040(4) -0.004(3) 0.005(3) -0.003(2)
C7 0.037(4) 0.032(4) 0.048(5) -0.004(3) 0.012(3) -0.013(3)
C8 0.035(4) 0.056(5) 0.047(5) -0.006(4) 0.006(3) -0.010(3)
C9 0.052(5) 0.052(5) 0.037(4) 0.004(4) 0.000(3) -0.008(4)
C10 0.038(4) 0.036(4) 0.048(5) 0.009(3) 0.005(3) -0.007(3)
C11 0.022(3) 0.029(3) 0.037(4) 0.001(3) 0.010(3) -0.005(3)
C12 0.016(3) 0.028(3) 0.049(4) -0.003(3) 0.011(3) 0.001(2)
C13 0.025(3) 0.033(4) 0.038(4) -0.009(3) 0.009(3) -0.005(3)
C14 0.021(3) 0.024(3) 0.078(6) -0.015(3) 0.015(3) -0.007(3)
C15 0.023(3) 0.028(3) 0.049(4) 0.010(3) 0.011(3) -0.005(3)
C16 0.022(3) 0.029(3) 0.047(4) -0.006(3) 0.016(3) -0.005(3)
C17 0.027(3) 0.033(4) 0.058(5) 0.006(3) 0.014(3) 0.002(3)
C18 0.049(5) 0.068(6) 0.050(5) -0.013(4) 0.002(4) -0.011(4)
C19 0.045(4) 0.029(4) 0.109(7) -0.021(4) 0.027(5) -0.002(3)
C20 0.033(4) 0.037(4) 0.087(6) 0.026(4) 0.008(4) -0.007(3)
C21 0.041(4) 0.042(4) 0.055(5) 0.003(4) 0.018(3) -0.005(3)

loop_
_atom_type_symbol
_atom_type_description
_atom_type_scat_dispersion_real
_atom_type_scat_dispersion_imag
_atom_type_scat_source
C C 0.0033 0.0016 'International Tables Vol C Tables 4.2.6.8 and 6.1.1.4'
H H 0.0000 0.0000 'International Tables Vol C Tables 4.2.6.8 and 6.1.1.4'
N N 0.0061 0.0033 'International Tables Vol C Tables 4.2.6.8 and 6.1.1.4'
F F 0.0171 0.0103 'International Tables Vol C Tables 4.2.6.8 and 6.1.1.4'
Cl Cl 0.1484 0.1585 'International Tables Vol C Tables 4.2.6.8 and 6.1.1.4'
Ir Ir -1.4442 7.9887 'International Tables Vol C Tables 4.2.6.8 and 6.1.1.4'

loop_
_geom_angle_atom_site_label_1
_geom_angle_atom_site_label_2
_geom_angle_atom_site_label_3
_geom_angle
C11 Ir1 N1 77.9(2)
C11 Ir1 C16 97.3(2)
N1 Ir1 C16 128.8(2)
C11 Ir1 C15 106.2(2)
N1 Ir1 C15 166.4(2)
C16 Ir1 C15 38.6(2)
C11 Ir1 C12 121.8(2)
N1 Ir1 C12 101.8(2)
C16 Ir1 C12 38.3(2)
C15 Ir1 C12 64.9(2)
C11 Ir1 C14 142.0(3)
N1 Ir1 C14 140.1(2)
C16 Ir1 C14 63.0(2)
C15 Ir1 C14 38.0(3)
C12 Ir1 C14 63.3(2)
C11 Ir1 C13 159.9(2)
N1 Ir1 C13 107.8(2)
C16 Ir1 C13 63.9(2)
C15 Ir1 C13 64.1(2)
C12 Ir1 C13 38.8(2)
C14 Ir1 C13 37.0(2)
C11 Ir1 Cl1 87.74(17)
N1 Ir1 Cl1 85.87(13)
C16 Ir1 Cl1 145.33(17)
C15 Ir1 Cl1 107.03(17)
C12 Ir1 Cl1 150.39(17)
C14 Ir1 Cl1 92.38(16)
C13 Ir1 Cl1 111.64(16)
C1 N1 C5 118.9(5)
C1 N1 Ir1 124.8(4)
C5 N1 Ir1 116.3(4)
N1 C1 C2 123.6(6)
N1 C1 H1 118.2
C2 C1 H1 118.2
C1 C2 C3 117.4(6)
C1 C2 H2 121.3
C3 C2 H2 121.3
C4 C3 C2 120.4(6)
C4 C3 H3 119.8
C2 C3 H3 119.8
C3 C4 C5 119.5(6)
C3 C4 H4 120.3
C5 C4 H4 120.3
N1 C5 C4 120.2(6)
N1 C5 C6 114.1(5)
C4 C5 C6 125.6(6)
C11 C6 C7 121.4(6)
C11 C6 C5 115.0(5)
C7 C6 C5 123.5(6)
C8 C7 C6 119.3(6)
C8 C7 H7 120.4
C6 C7 H7 120.4
C7 C8 C9 118.9(7)
C7 C8 H8 120.6
C9 C8 H8 120.6
F1 C9 C10 119.4(7)
F1 C9 C8 118.2(7)
C10 C9 C8 122.4(7)
C9 C10 C11 120.5(6)
C9 C10 H10 119.7
C11 C10 H10 119.7
C10 C11 C6 117.4(6)
C10 C11 Ir1 126.1(5)
C6 C11 Ir1 116.5(4)
C16 C12 C13 108.0(5)
C16 C12 C17 128.2(6)
C13 C12 C17 123.6(6)
C16 C12 Ir1 70.6(3)
C13 C12 Ir1 74.1(3)
C17 C12 Ir1 125.2(4)
C14 C13 C12 105.6(6)
C14 C13 C18 127.8(6)
C12 C13 C18 126.2(6)
C14 C13 Ir1 70.3(3)
C12 C13 Ir1 67.1(3)
C18 C13 Ir1 132.3(5)
C13 C14 C15 110.4(5)
C13 C14 C19 124.5(7)
C15 C14 C19 125.1(7)
C13 C14 Ir1 72.7(3)
C15 C14 Ir1 68.5(3)
C19 C14 Ir1 126.5(4)
C16 C15 C14 106.6(6)
C16 C15 C20 128.5(7)
C14 C15 C20 124.6(6)
C16 C15 Ir1 70.5(3)
C14 C15 Ir1 73.5(4)
C20 C15 Ir1 126.2(4)
C12 C16 C15 109.2(6)
C12 C16 C21 124.8(6)
C15 C16 C21 125.9(7)
C12 C16 Ir1 71.1(3)
C15 C16 Ir1 70.9(3)
C21 C16 Ir1 127.4(5)
C12 C17 H17A 109.5
C12 C17 H17B 109.5
H17A C17 H17B 109.5
C12 C17 H17C 109.5
H17A C17 H17C 109.5
H17B C17 H17C 109.5
C13 C18 H18A 109.5
C13 C18 H18B 109.5
H18A C18 H18B 109.5
C13 C18 H18C 109.5
H18A C18 H18C 109.5
H18B C18 H18C 109.5
C14 C19 H19A 109.5
C14 C19 H19B 109.5
H19A C19 H19B 109.5
C14 C19 H19C 109.5
H19A C19 H19C 109.5
H19B C19 H19C 109.5
C15 C20 H20A 109.5
C15 C20 H20B 109.5
H20A C20 H20B 109.5
C15 C20 H20C 109.5
H20A C20 H20C 109.5
H20B C20 H20C 109.5
C16 C21 H21A 109.5
C16 C21 H21B 109.5
H21A C21 H21B 109.5
C16 C21 H21C 109.5
H21A C21 H21C 109.5
H21B C21 H21C 109.5

loop_
_geom_bond_atom_site_label_1
_geom_bond_atom_site_label_2
_geom_bond_distance
Ir1 C11 2.050(6)
Ir1 N1 2.100(5)
Ir1 C16 2.153(6)
Ir1 C15 2.158(6)
Ir1 C12 2.160(6)
Ir1 C14 2.224(6)
Ir1 C13 2.256(6)
Ir1 Cl1 2.4001(16)
F1 C9 1.341(8)
N1 C1 1.334(8)
N1 C5 1.374(8)
C1 C2 1.384(9)
C1 H1 0.9500
C2 C3 1.395(9)
C2 H2 0.9500
C3 C4 1.369(9)
C3 H3 0.9500
C4 C5 1.403(8)
C4 H4 0.9500
C5 C6 1.455(9)
C6 C11 1.396(8)
C6 C7 1.404(9)
C7 C8 1.375(10)
C7 H7 0.9500
C8 C9 1.376(10)
C8 H8 0.9500
C9 C10 1.361(10)
C10 C11 1.390(9)
C10 H10 0.9500
C12 C16 1.417(9)
C12 C13 1.468(8)
C12 C17 1.509(8)
C13 C14 1.423(9)
C13 C18 1.499(9)
C14 C15 1.429(9)
C14 C19 1.525(9)
C15 C16 1.426(8)
C15 C20 1.504(9)
C16 C21 1.499(10)
C17 H17A 0.9800
C17 H17B 0.9800
C17 H17C 0.9800
C18 H18A 0.9800
C18 H18B 0.9800
C18 H18C 0.9800
C19 H19A 0.9800
C19 H19B 0.9800
C19 H19C 0.9800
C20 H20A 0.9800
C20 H20B 0.9800
C20 H20C 0.9800
C21 H21A 0.9800
C21 H21B 0.9800
C21 H21C 0.9800
